data_4333542
loop_
_publ_author_name
'Nathalie S\'egaud'
'Jean-No\"el Rebilly'
'Katell S\'en\'echal-David'
'R\'egis Guillot'
'Laurianne Billon'
'Jean-Pierre Baltaze'
'Jonathan Farjon'
'Olivia Reinaud'
'Fr\'ed\'eric Banse'

_publ_contact_author_address
;Institut de Chimie Mol\'eculaire et des Mat\'eriaux d'Orsay,
UMR CNRS 8182,
b\^at. 420,
Universit\'e Paris Sud-11,
91405 Orsay,
FRANCE.
;
_publ_contact_author_email frederic.banse@u-psud.fr
_publ_contact_author_name 'Fr\'ed\'eric Banse'
_publ_section_title
;
 Iron Coordination Chemistry with New Ligands Containing Triazole and
 Pyridine Moieties. Comparison of the Coordination Ability of the N-Donors
;
_journal_name_full 'Inorganic Chemistry'
_journal_page_first 691
_journal_page_last 700
_journal_paper_doi 10.1021/ic301834x
_journal_volume 52
_journal_year 2013
_chemical_formula_moiety 'C18 H22 Cl2 Fe N4, C H4 O'
_chemical_formula_sum 'C19 H26 Cl2 Fe N4 O'
_chemical_formula_weight 453.19
_space_group_IT_number 14
_symmetry_cell_setting monoclinic
_symmetry_Int_Tables_number 14
_symmetry_space_group_name_Hall '-P 2yn'
_symmetry_space_group_name_H-M 'P 1 21/n 1'
_atom_sites_solution_hydrogens geom
_atom_sites_solution_primary direct
_atom_sites_solution_secondary difmap
_audit_creation_method SHELXL-97
_cell_angle_alpha 90.00
_cell_angle_beta 98.590(2)
_cell_angle_gamma 90.00
_cell_formula_units_Z 4
_cell_length_a 9.2397(7)
_cell_length_b 17.2128(14)
_cell_length_c 13.2490(10)
_cell_measurement_reflns_used 3562
_cell_measurement_temperature 100(1)
_cell_measurement_theta_max 29.23
_cell_measurement_theta_min 2.52
_cell_volume 2083.5(3)
_computing_structure_refinement 'SHELXL-97 (Sheldrick, 1997)'
_diffrn_ambient_temperature 100(1)
_diffrn_measured_fraction_theta_full 0.984
_diffrn_measured_fraction_theta_max 0.912
_diffrn_radiation_monochromator graphite
_diffrn_radiation_probe x-ray
_diffrn_radiation_type MoK\a
_diffrn_radiation_wavelength 0.71073
_diffrn_reflns_av_R_equivalents 0.0506
_diffrn_reflns_av_sigmaI/netI 0.0739
_diffrn_reflns_limit_h_max 12
_diffrn_reflns_limit_h_min -12
_diffrn_reflns_limit_k_max 16
_diffrn_reflns_limit_k_min -24
_diffrn_reflns_limit_l_max 18
_diffrn_reflns_limit_l_min -18
_diffrn_reflns_number 19254
_diffrn_reflns_theta_full 25.00
_diffrn_reflns_theta_max 30.51
_diffrn_reflns_theta_min 1.95
_diffrn_source 'fine-focus sealed tube'
_diffrn_source_type 'kappa X8 APEX II Bruker ICMMO'
_exptl_absorpt_coefficient_mu 0.997
_exptl_absorpt_correction_T_max 0.9724
_exptl_absorpt_correction_T_min 0.8493
_exptl_absorpt_correction_type psi-scan
_exptl_absorpt_process_details SADABS
_exptl_crystal_density_diffrn 1.445
_exptl_crystal_F_000 944
_exptl_crystal_size_max 0.18
_exptl_crystal_size_mid 0.16
_exptl_crystal_size_min 0.03
_refine_diff_density_max 0.516
_refine_diff_density_min -0.595
_refine_diff_density_rms 0.089
_refine_ls_extinction_method none
_refine_ls_goodness_of_fit_ref 1.013
_refine_ls_hydrogen_treatment constr
_refine_ls_matrix_type full
_refine_ls_number_parameters 247
_refine_ls_number_reflns 5800
_refine_ls_number_restraints 0
_refine_ls_restrained_S_all 1.013
_refine_ls_R_factor_all 0.0857
_refine_ls_R_factor_gt 0.0386
_refine_ls_shift/su_max 0.001
_refine_ls_shift/su_mean 0.000
_refine_ls_structure_factor_coef Fsqd
_refine_ls_weighting_details 'calc w=1/[\s^2^(Fo^2^)+(0.0321P)^2^+0.4653P] where P=(Fo^2^+2Fc^2^)/3'
_refine_ls_weighting_scheme calc
_refine_ls_wR_factor_gt 0.0713
_refine_ls_wR_factor_ref 0.0833
_reflns_number_gt 3783
_reflns_number_total 5800
_reflns_threshold_expression >2sigma(I)
_cod_data_source_file ic301834x_si_002.cif
_cod_data_source_block 1211GuillotICMMO
_cod_original_sg_symbol_H-M 'P 21/n'
_cod_database_code 4333542

loop_
_symmetry_equiv_pos_as_xyz
'x, y, z'
'-x+1/2, y+1/2, -z+1/2'
'-x, -y, -z'
'x-1/2, -y-1/2, z-1/2'

loop_
_atom_site_label
_atom_site_type_symbol
_atom_site_fract_x
_atom_site_fract_y
_atom_site_fract_z
_atom_site_U_iso_or_equiv
_atom_site_adp_type
_atom_site_occupancy
_atom_site_symmetry_multiplicity
_atom_site_calc_flag
_atom_site_refinement_flags
C1 C 0.8554(2) 0.73077(13) 0.62106(16) 0.0185(5) Uani 1 1 d .
H1A H 0.9247 0.6946 0.6578 0.022 Uiso 1 1 calc R
H1B H 0.8671 0.7805 0.6558 0.022 Uiso 1 1 calc R
C2 C 0.8875(2) 0.73991(12) 0.51287(15) 0.0178(5) Uani 1 1 d .
H2A H 0.9868 0.7587 0.5144 0.021 Uiso 1 1 calc R
H2B H 0.8799 0.6898 0.4791 0.021 Uiso 1 1 calc R
C3 C 0.6562(2) 0.71920(12) 0.72041(15) 0.0177(5) Uani 1 1 d .
H3A H 0.7335 0.7050 0.7751 0.021 Uiso 1 1 calc R
H3B H 0.5708 0.6881 0.7275 0.021 Uiso 1 1 calc R
C4 C 0.6195(2) 0.80371(12) 0.73022(15) 0.0154(5) Uani 1 1 d .
C5 C 0.6186(2) 0.83719(13) 0.82561(15) 0.0193(5) Uani 1 1 d .
H5 H 0.6452 0.8081 0.8847 0.023 Uiso 1 1 calc R
C6 C 0.5778(2) 0.91392(13) 0.83182(16) 0.0211(5) Uani 1 1 d .
H6 H 0.5750 0.9371 0.8949 0.025 Uiso 1 1 calc R
C7 C 0.5411(2) 0.95600(13) 0.74230(16) 0.0208(5) Uani 1 1 d .
H7 H 0.5141 1.0080 0.7443 0.025 Uiso 1 1 calc R
C8 C 0.5455(2) 0.91935(12) 0.65042(15) 0.0177(5) Uani 1 1 d .
H8 H 0.5217 0.9479 0.5906 0.021 Uiso 1 1 calc R
C9 C 0.7639(2) 0.77773(13) 0.34386(15) 0.0182(5) Uani 1 1 d .
H9A H 0.8591 0.7702 0.3228 0.022 Uiso 1 1 calc R
H9B H 0.7172 0.8215 0.3061 0.022 Uiso 1 1 calc R
C10 C 0.6720(2) 0.70585(12) 0.31875(15) 0.0164(5) Uani 1 1 d .
C11 C 0.6850(2) 0.66056(13) 0.23364(15) 0.0191(5) Uani 1 1 d .
H11 H 0.7548 0.6723 0.1922 0.023 Uiso 1 1 calc R
C12 C 0.5923(2) 0.59769(13) 0.21168(16) 0.0208(5) Uani 1 1 d .
H12 H 0.5989 0.5667 0.1551 0.025 Uiso 1 1 calc R
C13 C 0.4896(2) 0.58146(12) 0.27483(16) 0.0197(5) Uani 1 1 d .
H13 H 0.4261 0.5396 0.2613 0.024 Uiso 1 1 calc R
C14 C 0.4834(2) 0.62860(12) 0.35817(16) 0.0175(5) Uani 1 1 d .
H14 H 0.4148 0.6174 0.4008 0.021 Uiso 1 1 calc R
C15 C 0.6979(2) 0.61644(12) 0.60601(17) 0.0218(5) Uani 1 1 d .
H15A H 0.5979 0.5993 0.5987 0.033 Uiso 1 1 calc R
H15B H 0.7534 0.5912 0.6639 0.033 Uiso 1 1 calc R
H15C H 0.7384 0.6035 0.5455 0.033 Uiso 1 1 calc R
C16 C 0.8306(2) 0.87708(12) 0.47294(16) 0.0175(5) Uani 1 1 d .
H16A H 0.7584 0.9110 0.4348 0.021 Uiso 1 1 calc R
H16B H 0.8332 0.8886 0.5448 0.021 Uiso 1 1 calc R
C17 C 0.9756(3) 0.89479(13) 0.44418(16) 0.0207(5) Uani 1 1 d .
C18 C 1.0950(3) 0.90522(13) 0.42420(17) 0.0251(5) Uani 1 1 d .
H18 H 1.1887 0.9134 0.4085 0.030 Uiso 1 1 calc R
C19 C 0.2290(3) 0.53481(15) 0.6239(2) 0.0376(7) Uani 1 1 d .
H19A H 0.2961 0.5359 0.5751 0.056 Uiso 1 1 calc R
H19B H 0.1893 0.4835 0.6267 0.056 Uiso 1 1 calc R
H19C H 0.2796 0.5488 0.6900 0.056 Uiso 1 1 calc R
N1 N 0.70385(19) 0.70174(10) 0.62139(13) 0.0167(4) Uani 1 1 d .
N2 N 0.78327(18) 0.79530(10) 0.45430(13) 0.0147(4) Uani 1 1 d .
N3 N 0.58258(18) 0.84404(10) 0.64313(12) 0.0146(4) Uani 1 1 d .
N4 N 0.57252(19) 0.69020(10) 0.38056(12) 0.0161(4) Uani 1 1 d .
Cl1 Cl 0.33998(6) 0.71671(3) 0.55743(4) 0.01961(13) Uani 1 1 d .
Cl2 Cl 0.46017(6) 0.87467(3) 0.39388(4) 0.01763(12) Uani 1 1 d .
Fe Fe 0.56020(3) 0.773443(17) 0.50394(2) 0.01376(8) Uani 1 1 d .
O O 0.11468(17) 0.58795(10) 0.59429(14) 0.0311(4) Uani 1 1 d .
H1 H 0.1492 0.6305 0.5835 0.047 Uiso 1 1 calc R

loop_
_atom_site_aniso_label
_atom_site_aniso_U_11
_atom_site_aniso_U_22
_atom_site_aniso_U_33
_atom_site_aniso_U_23
_atom_site_aniso_U_13
_atom_site_aniso_U_12
C1 0.0133(11) 0.0250(12) 0.0159(10) 0.0014(9) -0.0022(8) 0.0026(9)
C2 0.0137(11) 0.0221(11) 0.0169(11) 0.0004(9) 0.0005(9) 0.0032(9)
C3 0.0158(11) 0.0246(11) 0.0126(10) 0.0053(9) 0.0023(8) -0.0003(9)
C4 0.0087(11) 0.0237(11) 0.0133(10) 0.0020(8) -0.0004(8) -0.0030(8)
C5 0.0140(11) 0.0313(12) 0.0117(10) 0.0025(9) -0.0013(9) -0.0046(9)
C6 0.0210(13) 0.0304(13) 0.0117(10) -0.0031(9) 0.0019(9) -0.0046(10)
C7 0.0239(13) 0.0217(11) 0.0169(11) -0.0018(9) 0.0038(10) -0.0022(9)
C8 0.0179(12) 0.0217(11) 0.0133(10) 0.0029(9) 0.0014(9) -0.0001(9)
C9 0.0175(12) 0.0239(11) 0.0136(10) -0.0001(9) 0.0033(9) 0.0004(9)
C10 0.0146(11) 0.0204(11) 0.0138(10) 0.0027(8) 0.0004(9) 0.0019(9)
C11 0.0188(12) 0.0251(12) 0.0138(10) 0.0023(9) 0.0040(9) 0.0054(9)
C12 0.0242(13) 0.0225(12) 0.0140(11) -0.0034(9) -0.0026(10) 0.0044(10)
C13 0.0186(12) 0.0189(11) 0.0199(11) -0.0009(9) -0.0029(10) -0.0011(9)
C14 0.0151(11) 0.0199(11) 0.0172(10) 0.0025(9) 0.0015(9) 0.0010(9)
C15 0.0213(13) 0.0199(11) 0.0237(12) 0.0027(9) 0.0015(10) 0.0034(9)
C16 0.0161(12) 0.0209(11) 0.0157(10) -0.0015(9) 0.0031(9) -0.0003(9)
C17 0.0234(14) 0.0219(12) 0.0160(11) -0.0041(9) 0.0004(10) -0.0015(10)
C18 0.0201(14) 0.0286(13) 0.0278(13) -0.0056(10) 0.0073(11) -0.0040(10)
C19 0.0334(16) 0.0298(14) 0.0498(17) 0.0068(13) 0.0068(13) 0.0035(12)
N1 0.0138(10) 0.0205(9) 0.0156(9) 0.0027(7) 0.0012(7) 0.0005(7)
N2 0.0124(9) 0.0191(9) 0.0124(8) 0.0005(7) 0.0008(7) 0.0008(7)
N3 0.0118(9) 0.0190(9) 0.0130(8) 0.0023(7) 0.0013(7) -0.0019(7)
N4 0.0132(10) 0.0204(9) 0.0139(9) 0.0016(7) -0.0004(7) 0.0006(7)
Cl1 0.0158(3) 0.0277(3) 0.0154(2) -0.0016(2) 0.0026(2) -0.0035(2)
Cl2 0.0163(3) 0.0226(3) 0.0130(2) 0.0029(2) -0.0011(2) 0.0018(2)
Fe 0.01213(16) 0.01893(15) 0.00986(14) 0.00087(12) 0.00047(11) 0.00125(13)
O 0.0243(10) 0.0297(10) 0.0400(10) 0.0100(8) 0.0067(8) 0.0010(7)

loop_
_atom_type_symbol
_atom_type_description
_atom_type_scat_dispersion_real
_atom_type_scat_dispersion_imag
_atom_type_scat_source
C C 0.0031 0.0016 'International Tables Vol C Tables 4.2.6.8 and 6.1.1.4'
H H 0.0000 0.0000 'International Tables Vol C Tables 4.2.6.8 and 6.1.1.4'
N N 0.0061 0.0033 'International Tables Vol C Tables 4.2.6.8 and 6.1.1.4'
Cl Cl 0.1485 0.1585 'International Tables Vol C Tables 4.2.6.8 and 6.1.1.4'
Fe Fe 0.3464 0.8445 'International Tables Vol C Tables 4.2.6.8 and 6.1.1.4'
O O 0.0109 0.0061 'International Tables Vol C Tables 4.2.6.8 and 6.1.1.4'

loop_
_geom_angle_atom_site_label_1
_geom_angle_atom_site_label_2
_geom_angle_atom_site_label_3
_geom_angle
N1 C1 C2 110.80(16)
N2 C2 C1 110.92(17)
N1 C3 C4 112.03(17)
N3 C4 C5 122.0(2)
N3 C4 C3 117.15(18)
C5 C4 C3 120.78(18)
C6 C5 C4 119.3(2)
C5 C6 C7 118.9(2)
C8 C7 C6 118.7(2)
N3 C8 C7 123.04(19)
N2 C9 C10 111.52(17)
N4 C10 C11 122.0(2)
N4 C10 C9 116.27(18)
C11 C10 C9 121.6(2)
C12 C11 C10 118.9(2)
C11 C12 C13 119.3(2)
C14 C13 C12 118.7(2)
N4 C14 C13 122.8(2)
C17 C16 N2 114.13(18)
C18 C17 C16 176.1(2)
C3 N1 C15 108.30(17)
C3 N1 C1 109.90(16)
C15 N1 C1 110.38(17)
C3 N1 Fe 106.18(12)
C15 N1 Fe 116.18(12)
C1 N1 Fe 105.75(12)
C9 N2 C16 110.36(16)
C9 N2 C2 110.99(16)
C16 N2 C2 111.67(15)
C9 N2 Fe 105.66(12)
C16 N2 Fe 111.37(13)
C2 N2 Fe 106.59(13)
C4 N3 C8 117.97(18)
C4 N3 Fe 114.53(14)
C8 N3 Fe 126.89(13)
C10 N4 C14 118.26(18)
C10 N4 Fe 116.07(13)
C14 N4 Fe 125.52(15)
N4 Fe N3 169.08(6)
N4 Fe N1 93.79(6)
N3 Fe N1 75.60(6)
N4 Fe N2 75.12(6)
N3 Fe N2 100.08(6)
N1 Fe N2 79.96(6)
N4 Fe Cl2 94.63(5)
N3 Fe Cl2 95.12(5)
N1 Fe Cl2 164.17(5)
N2 Fe Cl2 89.28(4)
N4 Fe Cl1 95.33(5)
N3 Fe Cl1 87.47(5)
N1 Fe Cl1 90.62(5)
N2 Fe Cl1 165.97(5)
Cl2 Fe Cl1 101.90(2)

loop_
_geom_bond_atom_site_label_1
_geom_bond_atom_site_label_2
_geom_bond_distance
C1 N1 1.487(3)
C1 C2 1.515(3)
C2 N2 1.488(2)
C3 N1 1.476(3)
C3 C4 1.504(3)
C4 N3 1.346(2)
C4 C5 1.390(3)
C5 C6 1.379(3)
C6 C7 1.388(3)
C7 C8 1.377(3)
C8 N3 1.348(3)
C9 N2 1.479(3)
C9 C10 1.509(3)
C10 N4 1.347(3)
C10 C11 1.391(3)
C11 C12 1.384(3)
C12 C13 1.384(3)
C13 C14 1.378(3)
C14 N4 1.348(3)
C15 N1 1.482(3)
C16 C17 1.478(3)
C16 N2 1.484(3)
C17 C18 1.186(3)
C19 O 1.408(3)
N1 Fe 2.2559(16)
N2 Fe 2.2863(18)
N3 Fe 2.1923(17)
N4 Fe 2.1895(17)
Cl1 Fe 2.4550(6)
Cl2 Fe 2.3693(6)
